data_4088817
loop_
_publ_author_name
'Pelties, Stefan'
'Wolf, Robert'

_publ_section_title
;
 Reaction of Phenyl Iso(thio)cyanate with N-Heterocyclic Carbene-Supported
 Nickel Complexes: Formation of Nickelacycles
;
_journal_issue 16
_journal_name_full Organometallics
_journal_page_first 2722
_journal_paper_doi 10.1021/acs.organomet.6b00473
_journal_volume 35
_journal_year 2016
_chemical_formula_moiety 'C41 H46 N4 Ni S2'
_chemical_formula_sum 'C41 H46 N4 Ni S2'
_chemical_formula_weight 717.65
_space_group_crystal_system monoclinic
_space_group_IT_number 15
_space_group_name_Hall '-C 2yc'
_space_group_name_H-M_alt 'C 1 2/c 1'
_atom_sites_solution_hydrogens geom
_atom_sites_solution_primary direct
_audit_creation_date 2016-05-10
_audit_creation_method
;
Olex2 1.2
(compiled 2016.02.19 svn.r3266 for OlexSys, GUI svn.r5155)
;
_cell_angle_alpha 90
_cell_angle_beta 92.0206(12)
_cell_angle_gamma 90
_cell_formula_units_Z 8
_cell_length_a 21.2844(3)
_cell_length_b 12.13298(17)
_cell_length_c 29.3618(3)
_cell_measurement_reflns_used 12227
_cell_measurement_temperature 123(1)
_cell_measurement_theta_max 66.5000
_cell_measurement_theta_min 4.1840
_cell_volume 7577.77(17)
_computing_cell_refinement
;
CrysAlisPro, Agilent Technologies,
Version 1.171.37.35 (release 13-08-2014 CrysAlis171 .NET)
(compiled Aug 13 2014,18:06:01)
;
_computing_data_collection
;
CrysAlisPro, Agilent Technologies,
Version 1.171.37.35 (release 13-08-2014 CrysAlis171 .NET)
(compiled Aug 13 2014,18:06:01)
;
_computing_data_reduction
;
CrysAlisPro, Agilent Technologies,
Version 1.171.37.35 (release 13-08-2014 CrysAlis171 .NET)
(compiled Aug 13 2014,18:06:01)
;
_computing_molecular_graphics 'Olex2 (Dolomanov et al., 2009)'
_computing_publication_material 'Olex2 (Dolomanov et al., 2009)'
_computing_structure_refinement 'ShelXL (Sheldrick, 2015)'
_computing_structure_solution 'ShelXT (Sheldrick, 2015)'
_diffrn_ambient_environment N~2~
_diffrn_ambient_temperature 123(1)
_diffrn_detector 'CCD plate'
_diffrn_detector_area_resol_mean 5.2548
_diffrn_detector_type AtlasS2
_diffrn_measured_fraction_theta_full 0.992
_diffrn_measured_fraction_theta_max 0.991
_diffrn_measurement_details
;
#__ type_ start__ end____ width___ exp.time_
  1 omega   -8.00   68.00   1.0000    1.0000
omega____ theta____ kappa____ phi______ frames
    -       41.5337  -38.0000  -30.0000 76

#__ type_ start__ end____ width___ exp.time_
  2 omega   86.00  117.00   1.0000    3.0000
omega____ theta____ kappa____ phi______ frames
    -       93.5000  -93.0000   23.0382 31

#__ type_ start__ end____ width___ exp.time_
  3 omega   36.00  126.00   1.0000    3.0000
omega____ theta____ kappa____ phi______ frames
    -       93.5000  -77.0000   90.0000 90

#__ type_ start__ end____ width___ exp.time_
  4 omega   66.00  168.00   1.0000    3.0000
omega____ theta____ kappa____ phi______ frames
    -       93.5000   45.0000   90.0000 102

#__ type_ start__ end____ width___ exp.time_
  5 omega  120.00  146.00   1.0000    3.0000
omega____ theta____ kappa____ phi______ frames
    -       93.5000  125.0000   60.0000 26

#__ type_ start__ end____ width___ exp.time_
  6 omega   73.00  102.00   1.0000    3.0000
omega____ theta____ kappa____ phi______ frames
    -       93.5000  125.0000   60.0000 29

#__ type_ start__ end____ width___ exp.time_
  7 omega   80.00  157.00   1.0000    3.0000
omega____ theta____ kappa____ phi______ frames
    -       93.5000   61.0000 -150.0000 77

#__ type_ start__ end____ width___ exp.time_
  8 omega   22.00   95.00   1.0000    3.0000
omega____ theta____ kappa____ phi______ frames
    -       93.5000 -125.0000  -60.0000 73

#__ type_ start__ end____ width___ exp.time_
  9 omega   12.00   72.00   1.0000    3.0000
omega____ theta____ kappa____ phi______ frames
    -       93.5000  -93.0000   23.0382 60

#__ type_ start__ end____ width___ exp.time_
 10 omega   10.00  118.00   1.0000    3.0000
omega____ theta____ kappa____ phi______ frames
    -       93.5000  -92.0000  -65.9161 108

#__ type_ start__ end____ width___ exp.time_
 11 omega    0.00   82.00   1.0000    1.0000
omega____ theta____ kappa____ phi______ frames
    -       41.5337  -19.0000 -180.0000 82

#__ type_ start__ end____ width___ exp.time_
 12 omega -127.00 -100.00   1.0000    1.0000
omega____ theta____ kappa____ phi______ frames
    -      -41.5337 -174.0000  -70.0000 27

#__ type_ start__ end____ width___ exp.time_
 13 omega -115.00  -12.00   1.0000    1.0000
omega____ theta____ kappa____ phi______ frames
    -      -41.5337  -57.0000  -30.0000 103

#__ type_ start__ end____ width___ exp.time_
 14 omega   12.00  115.00   1.0000    1.0000
omega____ theta____ kappa____ phi______ frames
    -       41.5337   57.0000 -180.0000 103

#__ type_ start__ end____ width___ exp.time_
 15 omega   63.00  114.00   1.0000    3.0000
omega____ theta____ kappa____ phi______ frames
    -       93.5000   30.0000  -30.0000 51
;
_diffrn_measurement_device 'four-circle diffractometer'
_diffrn_measurement_device_type 'Xcalibur, AtlasS2, Gemini ultra'
_diffrn_measurement_method '\w scans'
_diffrn_orient_matrix_UB_11 -0.0006653000
_diffrn_orient_matrix_UB_12 0.1159917000
_diffrn_orient_matrix_UB_13 -0.0213710000
_diffrn_orient_matrix_UB_21 0.0160544000
_diffrn_orient_matrix_UB_22 0.0506177000
_diffrn_orient_matrix_UB_23 0.0471140000
_diffrn_orient_matrix_UB_31 0.0705982000
_diffrn_orient_matrix_UB_32 -0.0104644000
_diffrn_orient_matrix_UB_33 -0.0089995000
_diffrn_radiation_monochromator mirror
_diffrn_radiation_probe x-ray
_diffrn_radiation_type CuK\a
_diffrn_radiation_wavelength 1.54184
_diffrn_reflns_av_R_equivalents 0.0418
_diffrn_reflns_av_unetI/netI 0.0371
_diffrn_reflns_Laue_measured_fraction_full 0.992
_diffrn_reflns_Laue_measured_fraction_max 0.991
_diffrn_reflns_limit_h_max 25
_diffrn_reflns_limit_h_min -19
_diffrn_reflns_limit_k_max 14
_diffrn_reflns_limit_k_min -13
_diffrn_reflns_limit_l_max 34
_diffrn_reflns_limit_l_min -34
_diffrn_reflns_number 23026
_diffrn_reflns_point_group_measured_fraction_full 0.992
_diffrn_reflns_point_group_measured_fraction_max 0.991
_diffrn_reflns_theta_full 66.500
_diffrn_reflns_theta_max 66.637
_diffrn_reflns_theta_min 4.433
_diffrn_source 'sealed X-ray tube'
_diffrn_source_type 'Enhance Ultra (Cu) X-ray Source'
_exptl_absorpt_coefficient_mu 2.017
_exptl_absorpt_correction_T_max 0.744
_exptl_absorpt_correction_T_min 0.461
_exptl_absorpt_correction_type analytical
_exptl_absorpt_process_details
;
CrysAlisPro, Agilent Technologies,
Version 1.171.37.35 (release 13-08-2014 CrysAlis171 .NET)
(compiled Aug 13 2014,18:06:01)
Analytical numeric absorption correction using a multifaceted crystal
			model based on expressions derived by R.C. Clark & J.S. Reid.
(Clark, R. C. & Reid, J. S. (1995). Acta Cryst. A51, 887-897)
Empirical absorption correction using spherical harmonics,
 implemented in SCALE3 ABSPACK scaling algorithm.
;
_exptl_crystal_colour 'clear orange'
_exptl_crystal_colour_lustre clear
_exptl_crystal_colour_primary orange
_exptl_crystal_density_diffrn 1.258
_exptl_crystal_description block
_exptl_crystal_F_000 3040
_exptl_crystal_size_max 0.8135
_exptl_crystal_size_mid 0.3574
_exptl_crystal_size_min 0.1914
_refine_diff_density_max 0.609
_refine_diff_density_min -0.357
_refine_diff_density_rms 0.049
_refine_ls_extinction_method none
_refine_ls_goodness_of_fit_ref 1.031
_refine_ls_hydrogen_treatment constr
_refine_ls_matrix_type full
_refine_ls_number_parameters 441
_refine_ls_number_reflns 6659
_refine_ls_number_restraints 0
_refine_ls_restrained_S_all 1.031
_refine_ls_R_factor_all 0.0423
_refine_ls_R_factor_gt 0.0371
_refine_ls_shift/su_max 0.002
_refine_ls_shift/su_mean 0.000
_refine_ls_structure_factor_coef Fsqd
_refine_ls_weighting_details 'w=1/[\s^2^(Fo^2^)+(0.0440P)^2^+7.7621P] where P=(Fo^2^+2Fc^2^)/3'
_refine_ls_weighting_scheme calc
_refine_ls_wR_factor_gt 0.0930
_refine_ls_wR_factor_ref 0.0966
_reflns_Friedel_coverage 0.000
_reflns_number_gt 5917
_reflns_number_total 6659
_reflns_threshold_expression 'I > 2\s(I)'
_cod_data_source_file om6b00473_si_006.cif
_cod_data_source_block mc
_cod_database_code 4088817
_chemical_oxdiff_formula 'C41 H46 N4 Ni S2'
_shelx_space_group_comment
;
The symmetry employed for this shelxl refinement is uniquely defined
by the following loop, which should always be used as a source of
symmetry information in preference to the above space-group names.
They are only intended as comments.
;
_reflns_odcompleteness_completeness 98.22
_reflns_odcompleteness_iscentric 1
_reflns_odcompleteness_theta 66.97
_olex2_refinement_description
;
1. Fixed Uiso
 At 1.2 times of:
  All C(H) groups
 At 1.5 times of:
  All C(H,H,H) groups
2.a Ternary CH refined with riding coordinates:
 C39(H39), C36(H36), C27(H27), C24(H24)
2.b Aromatic/amide H refined with riding coordinates:
 C2(H2), C3(H3), C10(H10), C11(H11), C7(H7), C13(H13), C15(H15), C9(H9),
 C14(H14), C16(H16), C20(H20), C8(H8), C32(H32), C34(H34), C33(H33), C17(H17),
 C22(H22), C21(H21)
2.c Idealised Me refined as rotating group:
 C26(H26A,H26B,H26C), C29(H29A,H29B,H29C), C25(H25A,H25B,H25C), C28(H28A,H28B,
 H28C), C40(H40A,H40B,H40C), C38(H38A,H38B,H38C), C37(H37A,H37B,H37C), C41(H41A,
 H41B,H41C)
;
_shelx_shelxl_version_number 2014/7
_olex2_submission_special_instructions 'No special instructions were received'

loop_
_space_group_symop_operation_xyz
'x, y, z'
'-x, y, -z+1/2'
'x+1/2, y+1/2, z'
'-x+1/2, y+1/2, -z+1/2'
'-x, -y, -z'
'x, -y, z-1/2'
'-x+1/2, -y+1/2, -z'
'x+1/2, -y+1/2, z-1/2'

loop_
_atom_site_label
_atom_site_type_symbol
_atom_site_fract_x
_atom_site_fract_y
_atom_site_fract_z
_atom_site_U_iso_or_equiv
_atom_site_adp_type
_atom_site_occupancy
_atom_site_site_symmetry_order
_atom_site_calc_flag
_atom_site_refinement_flags_posn
Ni1 Ni 0.51567(2) 0.58944(3) 0.37705(2) 0.02132(10) Uani 1 1 d .
S2 S 0.41997(2) 0.63365(4) 0.39362(2) 0.02659(12) Uani 1 1 d .
S1 S 0.55043(2) 0.43036(4) 0.34349(2) 0.02826(12) Uani 1 1 d .
N2 N 0.63682(7) 0.71136(13) 0.37432(5) 0.0221(3) Uani 1 1 d .
N1 N 0.57053(7) 0.80592(13) 0.41050(5) 0.0226(3) Uani 1 1 d .
N3 N 0.41936(7) 0.43926(13) 0.35165(5) 0.0232(3) Uani 1 1 d .
N4 N 0.31956(7) 0.50317(14) 0.36353(6) 0.0283(4) Uani 1 1 d .
C1 C 0.57679(8) 0.70686(15) 0.38925(6) 0.0204(4) Uani 1 1 d .
C30 C 0.66840(8) 0.61888(15) 0.35475(6) 0.0233(4) Uani 1 1 d .
C2 C 0.62419(9) 0.86985(17) 0.40810(7) 0.0287(4) Uani 1 1 d .
H2 H 0.6303 0.9418 0.4202 0.034 Uiso 1 1 calc R
C12 C 0.27211(9) 0.57340(16) 0.37886(7) 0.0258(4) Uani 1 1 d .
C3 C 0.66585(9) 0.81050(16) 0.38535(7) 0.0287(4) Uani 1 1 d .
H3 H 0.7072 0.8321 0.3782 0.034 Uiso 1 1 calc R
C10 C 0.33339(9) 0.18120(18) 0.32193(7) 0.0332(5) Uani 1 1 d .
H10 H 0.3041 0.1322 0.3349 0.040 Uiso 1 1 calc R
C6 C 0.39693(8) 0.34352(16) 0.32705(6) 0.0241(4) Uani 1 1 d .
C18 C 0.51507(9) 0.84235(16) 0.43296(6) 0.0248(4) Uani 1 1 d .
C31 C 0.66627(9) 0.60587(16) 0.30755(7) 0.0279(4) Uani 1 1 d .
C11 C 0.35436(9) 0.27223(17) 0.34631(7) 0.0274(4) Uani 1 1 d .
H11 H 0.3398 0.2859 0.3760 0.033 Uiso 1 1 calc R
C7 C 0.41849(10) 0.32371(18) 0.28387(7) 0.0304(4) Uani 1 1 d .
H7 H 0.4474 0.3731 0.2707 0.036 Uiso 1 1 calc R
C35 C 0.69851(9) 0.54554(17) 0.38506(7) 0.0287(4) Uani 1 1 d .
C23 C 0.50307(10) 0.79848(17) 0.47599(7) 0.0293(4) Uani 1 1 d .
C5 C 0.37797(9) 0.52144(16) 0.36953(6) 0.0245(4) Uani 1 1 d .
C19 C 0.47720(10) 0.92116(18) 0.41116(7) 0.0335(5) Uani 1 1 d .
C13 C 0.22210(10) 0.5950(2) 0.34887(7) 0.0362(5) Uani 1 1 d .
H13 H 0.2226 0.5672 0.3186 0.043 Uiso 1 1 calc R
C15 C 0.16883(10) 0.69456(19) 0.40621(8) 0.0356(5) Uani 1 1 d .
H15 H 0.1336 0.7359 0.4155 0.043 Uiso 1 1 calc R
C9 C 0.35477(10) 0.16100(19) 0.27883(8) 0.0379(5) Uani 1 1 d .
H9 H 0.3400 0.0986 0.2621 0.045 Uiso 1 1 calc R
C14 C 0.17124(10) 0.6565(2) 0.36238(8) 0.0416(6) Uani 1 1 d .
H14 H 0.1378 0.6725 0.3411 0.050 Uiso 1 1 calc R
C16 C 0.21781(11) 0.6723(2) 0.43663(8) 0.0416(5) Uani 1 1 d .
H16 H 0.2161 0.6978 0.4672 0.050 Uiso 1 1 calc R
C4 C 0.47939(9) 0.46899(16) 0.35528(6) 0.0228(4) Uani 1 1 d .
C39 C 0.69817(10) 0.56231(19) 0.43647(7) 0.0332(5) Uani 1 1 d .
H39 H 0.6816 0.6380 0.4422 0.040 Uiso 1 1 calc R
C20 C 0.42605(11) 0.9601(2) 0.43455(8) 0.0431(6) Uani 1 1 d .
H20 H 0.3988 1.0133 0.4207 0.052 Uiso 1 1 calc R
C8 C 0.39774(11) 0.23183(19) 0.26008(7) 0.0381(5) Uani 1 1 d .
H8 H 0.4130 0.2171 0.2307 0.046 Uiso 1 1 calc R
C36 C 0.63333(10) 0.68860(19) 0.27656(7) 0.0348(5) Uani 1 1 d .
H36 H 0.6064 0.7356 0.2959 0.042 Uiso 1 1 calc R
C32 C 0.69591(10) 0.51260(18) 0.29051(8) 0.0378(5) Uani 1 1 d .
H32 H 0.6959 0.5005 0.2585 0.045 Uiso 1 1 calc R
C34 C 0.72705(10) 0.45368(18) 0.36619(9) 0.0387(5) Uani 1 1 d .
H34 H 0.7480 0.4016 0.3855 0.046 Uiso 1 1 calc R
C33 C 0.72520(11) 0.43779(18) 0.31970(9) 0.0428(6) Uani 1 1 d .
H33 H 0.7444 0.3742 0.3075 0.051 Uiso 1 1 calc R
C27 C 0.54329(10) 0.70813(18) 0.49727(6) 0.0316(5) Uani 1 1 d .
H27 H 0.5561 0.6587 0.4720 0.038 Uiso 1 1 calc R
C24 C 0.48825(12) 0.9614(2) 0.36311(8) 0.0432(6) Uani 1 1 d .
H24 H 0.5282 0.9271 0.3530 0.052 Uiso 1 1 calc R
C17 C 0.26981(10) 0.6130(2) 0.42308(7) 0.0387(5) Uani 1 1 d .
H17 H 0.3038 0.5995 0.4442 0.046 Uiso 1 1 calc R
C22 C 0.45175(11) 0.8426(2) 0.49785(8) 0.0400(5) Uani 1 1 d .
H22 H 0.4423 0.8169 0.5274 0.048 Uiso 1 1 calc R
C21 C 0.41452(12) 0.9223(2) 0.47772(8) 0.0462(6) Uani 1 1 d .
H21 H 0.3803 0.9518 0.4937 0.055 Uiso 1 1 calc R
C26 C 0.49638(11) 1.0862(2) 0.36128(9) 0.0442(6) Uani 1 1 d .
H26A H 0.4578 1.1220 0.3710 0.066 Uiso 1 1 calc GR
H26B H 0.5049 1.1086 0.3300 0.066 Uiso 1 1 calc GR
H26C H 0.5317 1.1081 0.3817 0.066 Uiso 1 1 calc GR
C29 C 0.60368(13) 0.7535(2) 0.51998(8) 0.0475(6) Uani 1 1 d .
H29A H 0.6258 0.7990 0.4981 0.071 Uiso 1 1 calc GR
H29B H 0.6307 0.6922 0.5300 0.071 Uiso 1 1 calc GR
H29C H 0.5932 0.7986 0.5464 0.071 Uiso 1 1 calc GR
C25 C 0.43503(18) 0.9225(2) 0.33042(9) 0.0665(9) Uani 1 1 d .
H25A H 0.4319 0.8420 0.3316 0.100 Uiso 1 1 calc GR
H25B H 0.4439 0.9456 0.2993 0.100 Uiso 1 1 calc GR
H25C H 0.3952 0.9552 0.3394 0.100 Uiso 1 1 calc GR
C28 C 0.50811(15) 0.6372(2) 0.53069(9) 0.0594(8) Uani 1 1 d .
H28A H 0.4982 0.6813 0.5575 0.089 Uiso 1 1 calc GR
H28B H 0.5344 0.5744 0.5402 0.089 Uiso 1 1 calc GR
H28C H 0.4691 0.6101 0.5159 0.089 Uiso 1 1 calc GR
C40 C 0.65410(13) 0.4801(2) 0.45834(8) 0.0507(6) Uani 1 1 d .
H40A H 0.6133 0.4808 0.4418 0.076 Uiso 1 1 calc GR
H40B H 0.6484 0.5007 0.4902 0.076 Uiso 1 1 calc GR
H40C H 0.6723 0.4060 0.4570 0.076 Uiso 1 1 calc GR
C38 C 0.68025(15) 0.7635(3) 0.25455(14) 0.0830(12) Uani 1 1 d .
H38A H 0.7051 0.8023 0.2783 0.124 Uiso 1 1 calc GR
H38B H 0.6578 0.8174 0.2351 0.124 Uiso 1 1 calc GR
H38C H 0.7082 0.7195 0.2360 0.124 Uiso 1 1 calc GR
C37 C 0.59084(19) 0.6336(3) 0.24118(10) 0.0831(11) Uani 1 1 d .
H37A H 0.6164 0.5982 0.2182 0.125 Uiso 1 1 calc GR
H37B H 0.5634 0.6889 0.2265 0.125 Uiso 1 1 calc GR
H37C H 0.5651 0.5779 0.2559 0.125 Uiso 1 1 calc GR
C41 C 0.76337(14) 0.5553(4) 0.45821(12) 0.0923(13) Uani 1 1 d .
H41A H 0.7828 0.4852 0.4500 0.139 Uiso 1 1 calc GR
H41B H 0.7607 0.5598 0.4914 0.139 Uiso 1 1 calc GR
H41C H 0.7890 0.6164 0.4474 0.139 Uiso 1 1 calc GR

loop_
_atom_site_aniso_label
_atom_site_aniso_U_11
_atom_site_aniso_U_22
_atom_site_aniso_U_33
_atom_site_aniso_U_23
_atom_site_aniso_U_13
_atom_site_aniso_U_12
Ni1 0.01961(17) 0.02004(18) 0.02441(17) -0.00337(13) 0.00206(12) -0.00093(12)
S2 0.0235(2) 0.0241(3) 0.0323(2) -0.00625(19) 0.00263(19) 0.00104(18)
S1 0.0207(2) 0.0271(3) 0.0374(3) -0.0088(2) 0.00486(19) -0.00071(19)
N2 0.0219(8) 0.0182(8) 0.0264(7) -0.0010(6) 0.0037(6) -0.0009(6)
N1 0.0256(8) 0.0191(8) 0.0231(7) -0.0023(6) 0.0023(6) 0.0007(6)
N3 0.0199(8) 0.0219(8) 0.0278(8) -0.0044(6) 0.0018(6) -0.0016(6)
N4 0.0220(8) 0.0296(9) 0.0334(8) -0.0023(7) 0.0018(7) 0.0008(7)
C1 0.0229(9) 0.0192(9) 0.0191(8) 0.0002(7) -0.0001(7) 0.0028(7)
C30 0.0186(9) 0.0176(9) 0.0342(10) -0.0023(8) 0.0074(8) -0.0031(7)
C2 0.0342(11) 0.0185(10) 0.0336(10) -0.0030(8) 0.0028(8) -0.0047(8)
C12 0.0222(9) 0.0236(10) 0.0319(10) 0.0017(8) 0.0026(8) -0.0006(8)
C3 0.0272(10) 0.0221(10) 0.0373(10) -0.0023(9) 0.0050(8) -0.0058(8)
C10 0.0232(10) 0.0283(11) 0.0477(12) -0.0006(9) -0.0036(9) -0.0041(8)
C6 0.0211(9) 0.0223(10) 0.0286(9) -0.0032(8) -0.0034(7) 0.0012(8)
C18 0.0266(10) 0.0210(10) 0.0271(9) -0.0071(8) 0.0031(8) 0.0019(8)
C31 0.0253(10) 0.0237(10) 0.0354(10) -0.0049(8) 0.0103(8) -0.0076(8)
C11 0.0224(9) 0.0275(11) 0.0322(10) -0.0017(8) 0.0014(8) -0.0006(8)
C7 0.0312(10) 0.0306(11) 0.0295(10) -0.0019(9) 0.0027(8) -0.0033(9)
C35 0.0185(9) 0.0236(10) 0.0444(11) 0.0041(9) 0.0072(8) -0.0027(8)
C23 0.0337(11) 0.0264(11) 0.0282(9) -0.0076(8) 0.0052(8) -0.0022(9)
C5 0.0243(10) 0.0239(10) 0.0255(9) -0.0010(8) 0.0028(7) 0.0017(8)
C19 0.0392(12) 0.0281(11) 0.0333(11) -0.0057(9) 0.0021(9) 0.0089(9)
C13 0.0250(10) 0.0534(15) 0.0300(10) -0.0003(10) 0.0002(8) 0.0011(10)
C15 0.0235(10) 0.0338(12) 0.0501(13) 0.0021(10) 0.0102(9) 0.0010(9)
C9 0.0354(11) 0.0331(12) 0.0445(12) -0.0111(10) -0.0078(10) -0.0043(10)
C14 0.0254(11) 0.0587(16) 0.0405(12) 0.0100(11) -0.0009(9) 0.0081(10)
C16 0.0347(12) 0.0502(15) 0.0403(12) -0.0114(11) 0.0057(10) 0.0052(11)
C4 0.0247(9) 0.0218(10) 0.0220(8) -0.0017(7) 0.0012(7) 0.0002(8)
C39 0.0266(10) 0.0334(12) 0.0396(11) 0.0068(9) -0.0004(9) 0.0012(9)
C20 0.0447(13) 0.0379(13) 0.0466(13) -0.0104(11) 0.0010(11) 0.0185(11)
C8 0.0438(13) 0.0397(13) 0.0306(10) -0.0110(10) -0.0010(9) -0.0026(10)
C36 0.0380(12) 0.0381(13) 0.0286(10) -0.0001(9) 0.0056(9) -0.0055(10)
C32 0.0381(12) 0.0317(12) 0.0450(12) -0.0123(10) 0.0212(10) -0.0118(10)
C34 0.0299(11) 0.0244(11) 0.0629(15) 0.0074(10) 0.0170(10) 0.0022(9)
C33 0.0370(12) 0.0212(11) 0.0722(16) -0.0068(11) 0.0294(12) -0.0010(9)
C27 0.0435(12) 0.0284(11) 0.0232(9) -0.0008(8) 0.0052(9) -0.0007(9)
C24 0.0561(15) 0.0383(13) 0.0354(11) 0.0036(10) 0.0026(10) 0.0223(11)
C17 0.0311(11) 0.0507(14) 0.0339(11) -0.0063(10) -0.0044(9) 0.0100(10)
C22 0.0425(13) 0.0438(14) 0.0345(11) -0.0076(10) 0.0134(10) 0.0011(11)
C21 0.0406(13) 0.0499(15) 0.0489(13) -0.0148(12) 0.0135(11) 0.0127(11)
C26 0.0360(12) 0.0429(14) 0.0533(14) 0.0069(11) -0.0024(11) 0.0023(10)
C29 0.0568(15) 0.0408(14) 0.0437(13) -0.0030(11) -0.0139(11) 0.0035(12)
C25 0.121(3) 0.0338(14) 0.0433(14) 0.0015(12) -0.0230(16) -0.0019(16)
C28 0.080(2) 0.0488(16) 0.0515(15) 0.0177(13) 0.0265(14) 0.0039(15)
C40 0.0639(17) 0.0475(16) 0.0412(12) 0.0051(11) 0.0077(12) -0.0101(13)
C38 0.0554(18) 0.069(2) 0.125(3) 0.059(2) 0.0192(19) 0.0010(16)
C37 0.121(3) 0.071(2) 0.0550(17) 0.0122(16) -0.0409(19) -0.024(2)
C41 0.0367(16) 0.172(4) 0.068(2) -0.002(2) -0.0102(14) -0.017(2)

loop_
_atom_type_symbol
_atom_type_description
_atom_type_scat_dispersion_real
_atom_type_scat_dispersion_imag
_atom_type_scat_source
C C 0.0181 0.0091 'International Tables Vol C Tables 4.2.6.8 and 6.1.1.4'
H H 0.0000 0.0000 'International Tables Vol C Tables 4.2.6.8 and 6.1.1.4'
N N 0.0311 0.0180 'International Tables Vol C Tables 4.2.6.8 and 6.1.1.4'
Ni Ni -3.0029 0.5091 'International Tables Vol C Tables 4.2.6.8 and 6.1.1.4'
S S 0.3331 0.5567 'International Tables Vol C Tables 4.2.6.8 and 6.1.1.4'

loop_
_exptl_crystal_face_index_h
_exptl_crystal_face_index_k
_exptl_crystal_face_index_l
_exptl_crystal_face_perp_dist
_exptl_oxdiff_crystal_face_indexfrac_h
_exptl_oxdiff_crystal_face_indexfrac_k
_exptl_oxdiff_crystal_face_indexfrac_l
_exptl_oxdiff_crystal_face_x
_exptl_oxdiff_crystal_face_y
_exptl_oxdiff_crystal_face_z
13 -1 6 0.2401 13.0054 -1.0037 5.9874 -0.2530 0.4401 0.8748
0 -1 19 0.1493 0.0034 -0.9985 18.9895 -0.5216 0.8442 -0.1602
-2 1 -19 0.1820 -2.0041 0.9991 -18.9880 0.5230 -0.8762 0.0189
-14 1 3 0.4133 -14.0040 1.0049 3.0080 0.0616 -0.0322 -1.0262
13 -1 5 0.2434 13.0052 -1.0038 4.9880 -0.2317 0.3930 0.8838
7 -7 5 0.1777 7.0016 -7.0040 4.9980 -0.9239 -0.0066 0.5226
4 7 -9 0.1550 4.0014 7.0002 -9.0039 1.0017 -0.0056 0.2903
-5 -6 9 0.1659 -5.0015 -5.9996 9.0038 -0.8850 0.0402 -0.3713
-8 -6 -3 0.1078 -8.0049 -5.9998 -2.9867 -0.6268 -0.5729 -0.4755
-7 -7 -3 0.1205 -6.8800 -6.6993 -2.8914 -0.7107 -0.5858 -0.3896
0 -6 -12 0.1935 -0.0038 -6.0032 -11.9874 -0.4401 -0.8687 0.1704
5 6 10 0.1225 5.0052 6.0014 9.9848 0.4794 0.8546 0.2007
-7 5 11 0.3813 -6.9991 5.0049 10.9942 0.3502 0.6590 -0.6454
7 7 2 0.0646 7.0046 7.0004 1.9872 0.7649 0.5604 0.4034

loop_
_geom_angle_atom_site_label_1
_geom_angle_atom_site_label_2
_geom_angle_atom_site_label_3
_geom_angle
S2 Ni1 S1 128.29(2)
C1 Ni1 S2 113.66(5)
C1 Ni1 S1 117.91(5)
C4 Ni1 S2 83.34(6)
C4 Ni1 S1 44.97(6)
C4 Ni1 C1 162.09(8)
C5 S2 Ni1 100.67(6)
C4 S1 Ni1 49.75(7)
C1 N2 C30 123.54(15)
C1 N2 C3 111.96(15)
C3 N2 C30 124.05(15)
C1 N1 C2 112.12(15)
C1 N1 C18 125.07(16)
C2 N1 C18 122.80(16)
C6 N3 C5 122.99(15)
C4 N3 C6 124.06(15)
C4 N3 C5 112.42(15)
C5 N4 C12 124.08(17)
N2 C1 Ni1 126.47(13)
N1 C1 Ni1 130.67(13)
N1 C1 N2 102.67(15)
C31 C30 N2 119.10(17)
C31 C30 C35 123.99(18)
C35 C30 N2 116.89(17)
N1 C2 H2 126.7
C3 C2 N1 106.63(17)
C3 C2 H2 126.7
C13 C12 N4 117.14(18)
C13 C12 C17 118.61(19)
C17 C12 N4 123.95(18)
N2 C3 H3 126.7
C2 C3 N2 106.61(17)
C2 C3 H3 126.7
C11 C10 H10 119.8
C11 C10 C9 120.4(2)
C9 C10 H10 119.8
C11 C6 N3 120.54(16)
C7 C6 N3 118.98(17)
C7 C6 C11 120.48(18)
C23 C18 N1 118.27(17)
C19 C18 N1 118.06(17)
C19 C18 C23 123.65(18)
C30 C31 C36 121.44(18)
C30 C31 C32 116.6(2)
C32 C31 C36 121.91(19)
C10 C11 C6 119.41(18)
C10 C11 H11 120.3
C6 C11 H11 120.3
C6 C7 H7 120.2
C8 C7 C6 119.56(19)
C8 C7 H7 120.2
C30 C35 C39 121.86(18)
C34 C35 C30 116.9(2)
C34 C35 C39 121.20(19)
C18 C23 C27 121.94(17)
C22 C23 C18 116.1(2)
C22 C23 C27 121.99(19)
N3 C5 S2 111.87(13)
N4 C5 S2 132.14(15)
N4 C5 N3 115.90(17)
C18 C19 C24 122.80(18)
C20 C19 C18 117.2(2)
C20 C19 C24 119.9(2)
C12 C13 H13 119.6
C12 C13 C14 120.8(2)
C14 C13 H13 119.6
C14 C15 H15 120.3
C14 C15 C16 119.4(2)
C16 C15 H15 120.3
C10 C9 H9 120.1
C10 C9 C8 119.9(2)
C8 C9 H9 120.1
C13 C14 H14 119.8
C15 C14 C13 120.4(2)
C15 C14 H14 119.8
C15 C16 H16 119.7
C15 C16 C17 120.6(2)
C17 C16 H16 119.7
S1 C4 Ni1 85.28(9)
N3 C4 Ni1 131.46(14)
N3 C4 S1 143.22(15)
C35 C39 H39 107.7
C35 C39 C40 110.73(18)
C40 C39 H39 107.7
C41 C39 C35 112.0(2)
C41 C39 H39 107.7
C41 C39 C40 110.8(2)
C19 C20 H20 119.7
C21 C20 C19 120.6(2)
C21 C20 H20 119.7
C7 C8 C9 120.3(2)
C7 C8 H8 119.8
C9 C8 H8 119.8
C31 C36 H36 107.5
C31 C36 C38 110.9(2)
C38 C36 H36 107.5
C37 C36 C31 112.0(2)
C37 C36 H36 107.5
C37 C36 C38 111.1(3)
C31 C32 H32 119.7
C33 C32 C31 120.6(2)
C33 C32 H32 119.7
C35 C34 H34 119.7
C33 C34 C35 120.5(2)
C33 C34 H34 119.7
C32 C33 H33 119.4
C34 C33 C32 121.3(2)
C34 C33 H33 119.4
C23 C27 H27 107.0
C23 C27 C29 111.95(18)
C23 C27 C28 113.09(19)
C29 C27 H27 107.0
C28 C27 H27 107.0
C28 C27 C29 110.3(2)
C19 C24 H24 107.7
C19 C24 C26 111.9(2)
C19 C24 C25 110.4(2)
C26 C24 H24 107.7
C26 C24 C25 111.4(2)
C25 C24 H24 107.7
C12 C17 C16 120.1(2)
C12 C17 H17 119.9
C16 C17 H17 119.9
C23 C22 H22 119.2
C21 C22 C23 121.5(2)
C21 C22 H22 119.2
C20 C21 H21 119.6
C22 C21 C20 120.8(2)
C22 C21 H21 119.6
C24 C26 H26A 109.5
C24 C26 H26B 109.5
C24 C26 H26C 109.5
H26A C26 H26B 109.5
H26A C26 H26C 109.5
H26B C26 H26C 109.5
C27 C29 H29A 109.5
C27 C29 H29B 109.5
C27 C29 H29C 109.5
H29A C29 H29B 109.5
H29A C29 H29C 109.5
H29B C29 H29C 109.5
C24 C25 H25A 109.5
C24 C25 H25B 109.5
C24 C25 H25C 109.5
H25A C25 H25B 109.5
H25A C25 H25C 109.5
H25B C25 H25C 109.5
C27 C28 H28A 109.5
C27 C28 H28B 109.5
C27 C28 H28C 109.5
H28A C28 H28B 109.5
H28A C28 H28C 109.5
H28B C28 H28C 109.5
C39 C40 H40A 109.5
C39 C40 H40B 109.5
C39 C40 H40C 109.5
H40A C40 H40B 109.5
H40A C40 H40C 109.5
H40B C40 H40C 109.5
C36 C38 H38A 109.5
C36 C38 H38B 109.5
C36 C38 H38C 109.5
H38A C38 H38B 109.5
H38A C38 H38C 109.5
H38B C38 H38C 109.5
C36 C37 H37A 109.5
C36 C37 H37B 109.5
C36 C37 H37C 109.5
H37A C37 H37B 109.5
H37A C37 H37C 109.5
H37B C37 H37C 109.5
C39 C41 H41A 109.5
C39 C41 H41B 109.5
C39 C41 H41C 109.5
H41A C41 H41B 109.5
H41A C41 H41C 109.5
H41B C41 H41C 109.5

loop_
_geom_bond_atom_site_label_1
_geom_bond_atom_site_label_2
_geom_bond_distance
Ni1 S2 2.1779(5)
Ni1 S1 2.3011(6)
Ni1 C1 1.9540(19)
Ni1 C4 1.7623(19)
S2 C5 1.763(2)
S1 C4 1.6317(19)
N2 C1 1.366(2)
N2 C30 1.438(2)
N2 C3 1.385(2)
N1 C1 1.363(2)
N1 C2 1.385(3)
N1 C18 1.442(2)
N3 C6 1.440(2)
N3 C5 1.442(2)
N3 C4 1.328(2)
N4 C12 1.407(2)
N4 C5 1.269(2)
C30 C31 1.394(3)
C30 C35 1.398(3)
C2 H2 0.9500
C2 C3 1.339(3)
C12 C13 1.382(3)
C12 C17 1.387(3)
C3 H3 0.9500
C10 H10 0.9500
C10 C11 1.382(3)
C10 C9 1.382(3)
C6 C11 1.387(3)
C6 C7 1.385(3)
C18 C23 1.403(3)
C18 C19 1.392(3)
C31 C36 1.511(3)
C31 C32 1.397(3)
C11 H11 0.9500
C7 H7 0.9500
C7 C8 1.380(3)
C35 C39 1.523(3)
C35 C34 1.394(3)
C23 C27 1.512(3)
C23 C22 1.393(3)
C19 C20 1.390(3)
C19 C24 1.519(3)
C13 H13 0.9500
C13 C14 1.385(3)
C15 H15 0.9500
C15 C14 1.370(3)
C15 C16 1.375(3)
C9 H9 0.9500
C9 C8 1.383(3)
C14 H14 0.9500
C16 H16 0.9500
C16 C17 1.390(3)
C39 H39 1.0000
C39 C40 1.526(3)
C39 C41 1.509(3)
C20 H20 0.9500
C20 C21 1.378(4)
C8 H8 0.9500
C36 H36 1.0000
C36 C38 1.512(3)
C36 C37 1.509(4)
C32 H32 0.9500
C32 C33 1.382(4)
C34 H34 0.9500
C34 C33 1.378(4)
C33 H33 0.9500
C27 H27 1.0000
C27 C29 1.530(3)
C27 C28 1.522(3)
C24 H24 1.0000
C24 C26 1.525(3)
C24 C25 1.533(4)
C17 H17 0.9500
C22 H22 0.9500
C22 C21 1.371(4)
C21 H21 0.9500
C26 H26A 0.9800
C26 H26B 0.9800
C26 H26C 0.9800
C29 H29A 0.9800
C29 H29B 0.9800
C29 H29C 0.9800
C25 H25A 0.9800
C25 H25B 0.9800
C25 H25C 0.9800
C28 H28A 0.9800
C28 H28B 0.9800
C28 H28C 0.9800
C40 H40A 0.9800
C40 H40B 0.9800
C40 H40C 0.9800
C38 H38A 0.9800
C38 H38B 0.9800
C38 H38C 0.9800
C37 H37A 0.9800
C37 H37B 0.9800
C37 H37C 0.9800
C41 H41A 0.9800
C41 H41B 0.9800
C41 H41C 0.9800

loop_
_geom_torsion_atom_site_label_1
_geom_torsion_atom_site_label_2
_geom_torsion_atom_site_label_3
_geom_torsion_atom_site_label_4
_geom_torsion
Ni1 S2 C5 N3 4.67(13)
Ni1 S2 C5 N4 -171.77(19)
Ni1 S1 C4 N3 177.7(3)
S2 Ni1 C4 S1 -178.43(7)
S2 Ni1 C4 N3 3.43(17)
S1 Ni1 C4 N3 -178.1(2)
N2 C30 C31 C36 2.0(3)
N2 C30 C31 C32 -177.88(17)
N2 C30 C35 C39 -0.1(3)
N2 C30 C35 C34 177.61(16)
N1 C2 C3 N2 0.0(2)
N1 C18 C23 C27 -5.2(3)
N1 C18 C23 C22 175.09(18)
N1 C18 C19 C20 -176.22(19)
N1 C18 C19 C24 6.3(3)
N3 C6 C11 C10 179.74(18)
N3 C6 C7 C8 179.51(19)
N4 C12 C13 C14 175.2(2)
N4 C12 C17 C16 -173.1(2)
C1 Ni1 C4 S1 19.2(3)
C1 Ni1 C4 N3 -158.9(2)
C1 N2 C30 C31 93.8(2)
C1 N2 C30 C35 -84.8(2)
C1 N2 C3 C2 0.7(2)
C1 N1 C2 C3 -0.6(2)
C1 N1 C18 C23 76.3(2)
C1 N1 C18 C19 -105.2(2)
C30 N2 C1 Ni1 -13.1(2)
C30 N2 C1 N1 171.57(16)
C30 N2 C3 C2 -171.86(17)
C30 C31 C36 C38 102.4(3)
C30 C31 C36 C37 -132.7(2)
C30 C31 C32 C33 0.4(3)
C30 C35 C39 C40 106.2(2)
C30 C35 C39 C41 -129.5(3)
C30 C35 C34 C33 0.2(3)
C2 N1 C1 Ni1 -174.08(14)
C2 N1 C1 N2 1.0(2)
C2 N1 C18 C23 -104.0(2)
C2 N1 C18 C19 74.5(2)
C12 N4 C5 S2 -4.2(3)
C12 N4 C5 N3 179.50(16)
C12 C13 C14 C15 -1.9(4)
C3 N2 C1 Ni1 174.34(14)
C3 N2 C1 N1 -1.0(2)
C3 N2 C30 C31 -94.5(2)
C3 N2 C30 C35 86.9(2)
C10 C9 C8 C7 -1.2(4)
C6 N3 C5 S2 -175.07(14)
C6 N3 C5 N4 2.0(3)
C6 N3 C4 Ni1 170.94(15)
C6 N3 C4 S1 -6.0(4)
C6 C7 C8 C9 1.2(3)
C18 N1 C1 Ni1 5.7(3)
C18 N1 C1 N2 -179.23(16)
C18 N1 C2 C3 179.60(17)
C18 C23 C27 C29 81.3(2)
C18 C23 C27 C28 -153.3(2)
C18 C23 C22 C21 1.6(3)
C18 C19 C20 C21 0.8(4)
C18 C19 C24 C26 -123.6(2)
C18 C19 C24 C25 111.7(3)
C31 C30 C35 C39 -178.60(18)
C31 C30 C35 C34 -0.9(3)
C31 C32 C33 C34 -1.2(3)
C11 C10 C9 C8 0.5(3)
C11 C6 C7 C8 -0.5(3)
C7 C6 C11 C10 -0.2(3)
C35 C30 C31 C36 -179.53(18)
C35 C30 C31 C32 0.6(3)
C35 C34 C33 C32 0.8(3)
C23 C18 C19 C20 2.2(3)
C23 C18 C19 C24 -175.3(2)
C23 C22 C21 C20 1.2(4)
C5 N3 C6 C11 -55.4(3)
C5 N3 C6 C7 124.6(2)
C5 N3 C4 Ni1 -0.9(2)
C5 N3 C4 S1 -177.8(2)
C5 N4 C12 C13 135.8(2)
C5 N4 C12 C17 -50.5(3)
C19 C18 C23 C27 176.4(2)
C19 C18 C23 C22 -3.3(3)
C19 C20 C21 C22 -2.4(4)
C13 C12 C17 C16 0.4(3)
C15 C16 C17 C12 -1.4(4)
C9 C10 C11 C6 0.3(3)
C14 C15 C16 C17 0.8(4)
C16 C15 C14 C13 0.9(4)
C4 N3 C6 C11 133.6(2)
C4 N3 C6 C7 -46.4(3)
C4 N3 C5 S2 -3.14(19)
C4 N3 C5 N4 173.93(17)
C39 C35 C34 C33 177.87(19)
C20 C19 C24 C26 59.0(3)
C20 C19 C24 C25 -65.7(3)
C36 C31 C32 C33 -179.42(19)
C32 C31 C36 C38 -77.7(3)
C32 C31 C36 C37 47.1(3)
C34 C35 C39 C40 -71.3(3)
C34 C35 C39 C41 52.9(3)
C27 C23 C22 C21 -178.1(2)
C24 C19 C20 C21 178.3(2)
C17 C12 C13 C14 1.2(3)
C22 C23 C27 C29 -99.0(2)
C22 C23 C27 C28 26.4(3)
